data_7210131
loop_
_publ_author_name
'Kodama, Satoshi'
'Johmoto, Kohei'
'Sekine, Akiko'
'Fujii, Kotaro'
'Uekusa, Hidehiro'

_publ_section_title
;
 Structural understanding of solid-state photodimerization reactions of
 cinnamic amide derivatives in terms of reaction cavities -- color
 developer for thermosensitive paper
;
_journal_issue 23
_journal_name_full CrystEngComm
_journal_page_first 4667
_journal_paper_doi 10.1039/c3ce40130h
_journal_volume 15
_journal_year 2013
_chemical_formula_sum 'C16 H15 N O2'
_chemical_formula_weight 253.29
_chemical_name_systematic
;
?
;
_space_group_IT_number 14
_symmetry_space_group_name_Hall '-P 2yn'
_symmetry_space_group_name_H-M 'P 1 21/n 1'
_atom_sites_solution_hydrogens geom
_atom_sites_solution_primary direct
_atom_sites_solution_secondary difmap
_audit_creation_method SHELXL-97
_cell_angle_alpha 90.00
_cell_angle_beta 96.590(5)
_cell_angle_gamma 90.00
_cell_formula_units_Z 4
_cell_length_a 7.1644(15)
_cell_length_b 17.790(4)
_cell_length_c 10.796(2)
_cell_measurement_temperature 293(2)
_cell_volume 1366.9(5)
_computing_structure_refinement 'SHELXL-97 (Sheldrick, 1997)'
_computing_structure_solution 'SHELXS-97 (Sheldrick, 1990)'
_diffrn_ambient_temperature 293(2)
_diffrn_measured_fraction_theta_full 0.996
_diffrn_measured_fraction_theta_max 0.996
_diffrn_radiation_monochromator graphite
_diffrn_radiation_source 'fine-focus sealed tube'
_diffrn_radiation_type MoK\a
_diffrn_radiation_wavelength 0.71075
_diffrn_reflns_av_R_equivalents 0.0944
_diffrn_reflns_av_sigmaI/netI 0.0736
_diffrn_reflns_limit_h_max 9
_diffrn_reflns_limit_h_min -9
_diffrn_reflns_limit_k_max 23
_diffrn_reflns_limit_k_min -22
_diffrn_reflns_limit_l_max 13
_diffrn_reflns_limit_l_min -14
_diffrn_reflns_number 13037
_diffrn_reflns_theta_full 27.48
_diffrn_reflns_theta_max 27.48
_diffrn_reflns_theta_min 3.08
_exptl_absorpt_coefficient_mu 0.081
_exptl_absorpt_correction_T_max 0.9839
_exptl_absorpt_correction_T_min 0.9682
_exptl_absorpt_correction_type multi-scan
_exptl_absorpt_process_details 'Absorption was corrected by ABSCOR'
_exptl_crystal_density_diffrn 1.231
_exptl_crystal_density_method 'not measured'
_exptl_crystal_F_000 536
_exptl_crystal_size_max 0.40
_exptl_crystal_size_mid 0.20
_exptl_crystal_size_min 0.20
_refine_diff_density_max 0.205
_refine_diff_density_min -0.167
_refine_diff_density_rms 0.042
_refine_ls_extinction_method none
_refine_ls_goodness_of_fit_ref 1.021
_refine_ls_hydrogen_treatment mixed
_refine_ls_matrix_type full
_refine_ls_number_parameters 173
_refine_ls_number_reflns 3109
_refine_ls_number_restraints 0
_refine_ls_restrained_S_all 1.021
_refine_ls_R_factor_all 0.1505
_refine_ls_R_factor_gt 0.0620
_refine_ls_shift/su_max 0.000
_refine_ls_shift/su_mean 0.000
_refine_ls_structure_factor_coef Fsqd
_refine_ls_weighting_details 'calc w=1/[\s^2^(Fo^2^)+(0.0790P)^2^+0.0000P] where P=(Fo^2^+2Fc^2^)/3'
_refine_ls_weighting_scheme calc
_refine_ls_wR_factor_gt 0.1435
_refine_ls_wR_factor_ref 0.1871
_reflns_number_gt 1373
_reflns_number_total 3109
_reflns_threshold_expression >2sigma(I)
_cod_data_source_file c3ce40130h.txt
_cod_data_source_block 2
_cod_original_sg_symbol_H-M P21/n
_cod_database_code 7210131

loop_
_symmetry_equiv_pos_as_xyz
'x, y, z'
'-x+1/2, y+1/2, -z+1/2'
'-x, -y, -z'
'x-1/2, -y-1/2, z-1/2'

loop_
_atom_site_label
_atom_site_type_symbol
_atom_site_fract_x
_atom_site_fract_y
_atom_site_fract_z
_atom_site_U_iso_or_equiv
_atom_site_adp_type
_atom_site_occupancy
_atom_site_symmetry_multiplicity
_atom_site_calc_flag
_atom_site_refinement_flags
O2 O 0.6961(2) 0.63590(11) 0.42084(17) 0.0788(6) Uani 1 1 d .
H2O H 0.5949 0.6185 0.4354 0.118 Uiso 1 1 calc R
O1 O 0.8852(2) 0.89546(10) 0.03029(16) 0.0713(5) Uani 1 1 d .
C1 C 0.6654(4) 1.04268(15) -0.2680(2) 0.0679(7) Uani 1 1 d .
C2 C 0.7949(5) 1.08858(18) -0.3176(3) 0.0902(9) Uani 1 1 d .
H2 H 0.9193 1.0894 -0.2818 0.108 Uiso 1 1 calc R
C3 C 0.7388(6) 1.1332(2) -0.4206(4) 0.1088(12) Uani 1 1 d .
H3 H 0.8253 1.1641 -0.4538 0.131 Uiso 1 1 calc R
C4 C 0.5570(6) 1.13165(19) -0.4728(3) 0.0957(10) Uani 1 1 d .
H4 H 0.5214 1.1618 -0.5418 0.115 Uiso 1 1 calc R
C5 C 0.4233(4) 1.08691(17) -0.4272(3) 0.0773(8) Uani 1 1 d .
C6 C 0.4821(4) 1.04301(15) -0.3235(2) 0.0705(7) Uani 1 1 d .
H6 H 0.3945 1.0127 -0.2903 0.085 Uiso 1 1 calc R
C7 C 0.7316(4) 0.99411(15) -0.1623(2) 0.0680(7) Uani 1 1 d .
H7 H 0.8593 0.9959 -0.1347 0.082 Uiso 1 1 calc R
C8 C 0.6278(4) 0.94771(14) -0.1018(2) 0.0631(7) Uani 1 1 d .
H8 H 0.4984 0.9463 -0.1233 0.076 Uiso 1 1 calc R
C9 C 0.7141(4) 0.89869(14) -0.0018(2) 0.0591(6) Uani 1 1 d .
C10 C 0.6238(3) 0.79947(13) 0.1453(2) 0.0546(6) Uani 1 1 d .
C11 C 0.4706(3) 0.76349(15) 0.1825(2) 0.0683(7) Uani 1 1 d .
H11 H 0.3509 0.7763 0.1460 0.082 Uiso 1 1 calc R
C12 C 0.4908(3) 0.70841(16) 0.2735(2) 0.0708(7) Uani 1 1 d .
H12 H 0.3853 0.6843 0.2973 0.085 Uiso 1 1 calc R
C13 C 0.6664(3) 0.68928(14) 0.3285(2) 0.0606(6) Uani 1 1 d .
C14 C 0.8195(4) 0.72490(16) 0.2901(3) 0.0737(8) Uani 1 1 d .
H14 H 0.9392 0.7120 0.3264 0.088 Uiso 1 1 calc R
C15 C 0.7994(3) 0.77917(15) 0.1993(2) 0.0684(7) Uani 1 1 d .
H15 H 0.9053 0.8023 0.1741 0.082 Uiso 1 1 calc R
C16 C 0.2248(5) 1.0866(2) -0.4857(3) 0.1028(11) Uani 1 1 d .
H16A H 0.1643 1.1323 -0.4651 0.154 Uiso 1 1 calc R
H16B H 0.1600 1.0444 -0.4551 0.154 Uiso 1 1 calc R
H16C H 0.2221 1.0828 -0.5746 0.154 Uiso 1 1 calc R
N1 N 0.5898(3) 0.85593(11) 0.05237(18) 0.0596(6) Uani 1 1 d .
H1N H 0.4735 0.8641 0.0268 0.071 Uiso 1 1 calc R

loop_
_atom_site_aniso_label
_atom_site_aniso_U_11
_atom_site_aniso_U_22
_atom_site_aniso_U_33
_atom_site_aniso_U_23
_atom_site_aniso_U_13
_atom_site_aniso_U_12
O2 0.0508(11) 0.0901(13) 0.0941(13) 0.0253(11) 0.0022(9) -0.0024(9)
O1 0.0491(11) 0.0882(13) 0.0762(11) 0.0050(10) 0.0050(8) -0.0048(9)
C1 0.0642(18) 0.0657(17) 0.0749(17) -0.0022(14) 0.0135(14) -0.0014(14)
C2 0.079(2) 0.086(2) 0.107(2) 0.0144(19) 0.0154(18) -0.0083(17)
C3 0.104(3) 0.106(3) 0.119(3) 0.037(2) 0.027(2) -0.008(2)
C4 0.107(3) 0.090(2) 0.091(2) 0.0172(19) 0.018(2) 0.013(2)
C5 0.083(2) 0.077(2) 0.0724(18) -0.0059(16) 0.0112(15) 0.0082(16)
C6 0.0726(19) 0.0705(18) 0.0698(16) -0.0046(15) 0.0138(14) -0.0018(14)
C7 0.0583(16) 0.0707(17) 0.0759(17) -0.0068(15) 0.0111(13) -0.0040(13)
C8 0.0522(14) 0.0681(16) 0.0687(16) -0.0055(14) 0.0055(12) -0.0026(12)
C9 0.0475(14) 0.0660(16) 0.0639(15) -0.0114(13) 0.0076(12) -0.0006(12)
C10 0.0464(13) 0.0603(14) 0.0565(13) -0.0040(12) 0.0032(10) 0.0003(11)
C11 0.0421(14) 0.0849(19) 0.0760(16) 0.0076(15) -0.0016(12) -0.0020(12)
C12 0.0467(15) 0.0868(19) 0.0777(16) 0.0124(16) 0.0020(12) -0.0064(13)
C13 0.0529(15) 0.0610(15) 0.0670(15) 0.0028(13) 0.0033(12) 0.0006(12)
C14 0.0442(15) 0.0852(19) 0.0903(18) 0.0182(17) 0.0021(13) 0.0004(13)
C15 0.0459(14) 0.0756(18) 0.0835(17) 0.0099(15) 0.0067(13) -0.0027(12)
C16 0.097(3) 0.119(3) 0.088(2) -0.004(2) -0.0090(18) 0.018(2)
N1 0.0430(11) 0.0684(13) 0.0669(12) 0.0003(11) 0.0050(9) 0.0000(9)

loop_
_atom_type_symbol
_atom_type_description
_atom_type_scat_dispersion_real
_atom_type_scat_dispersion_imag
_atom_type_scat_source
C C 0.0033 0.0016 'International Tables Vol C Tables 4.2.6.8 and 6.1.1.4'
H H 0.0000 0.0000 'International Tables Vol C Tables 4.2.6.8 and 6.1.1.4'
N N 0.0061 0.0033 'International Tables Vol C Tables 4.2.6.8 and 6.1.1.4'
O O 0.0106 0.0060 'International Tables Vol C Tables 4.2.6.8 and 6.1.1.4'

loop_
_geom_angle_atom_site_label_1
_geom_angle_atom_site_label_2
_geom_angle_atom_site_label_3
_geom_angle
C13 O2 H2O 109.5
C6 C1 C2 118.3(3)
C6 C1 C7 123.2(2)
C2 C1 C7 118.4(3)
C3 C2 C1 120.1(3)
C3 C2 H2 120.0
C1 C2 H2 120.0
C4 C3 C2 119.7(3)
C4 C3 H3 120.1
C2 C3 H3 120.1
C3 C4 C5 122.4(3)
C3 C4 H4 118.8
C5 C4 H4 118.8
C4 C5 C6 117.0(3)
C4 C5 C16 121.3(3)
C6 C5 C16 121.7(3)
C1 C6 C5 122.5(3)
C1 C6 H6 118.7
C5 C6 H6 118.7
C8 C7 C1 126.7(3)
C8 C7 H7 116.6
C1 C7 H7 116.6
C7 C8 C9 121.2(2)
C7 C8 H8 119.4
C9 C8 H8 119.4
O1 C9 N1 122.2(2)
O1 C9 C8 123.6(2)
N1 C9 C8 114.2(2)
C11 C10 C15 118.6(2)
C11 C10 N1 117.3(2)
C15 C10 N1 124.1(2)
C10 C11 C12 121.1(2)
C10 C11 H11 119.4
C12 C11 H11 119.4
C13 C12 C11 120.0(2)
C13 C12 H12 120.0
C11 C12 H12 120.0
C12 C13 C14 118.7(2)
C12 C13 O2 122.9(2)
C14 C13 O2 118.4(2)
C13 C14 C15 121.3(2)
C13 C14 H14 119.3
C15 C14 H14 119.3
C14 C15 C10 120.3(2)
C14 C15 H15 119.9
C10 C15 H15 119.9
C5 C16 H16A 109.5
C5 C16 H16B 109.5
H16A C16 H16B 109.5
C5 C16 H16C 109.5
H16A C16 H16C 109.5
H16B C16 H16C 109.5
C9 N1 C10 129.4(2)
C9 N1 H1N 115.3
C10 N1 H1N 115.3

loop_
_geom_bond_atom_site_label_1
_geom_bond_atom_site_label_2
_geom_bond_distance
O2 C13 1.375(3)
O2 H2O 0.8200
O1 C9 1.237(3)
C1 C6 1.379(4)
C1 C2 1.389(4)
C1 C7 1.466(4)
C2 C3 1.388(4)
C2 H2 0.9300
C3 C4 1.359(5)
C3 H3 0.9300
C4 C5 1.379(4)
C4 H4 0.9300
C5 C6 1.390(4)
C5 C16 1.489(4)
C6 H6 0.9300
C7 C8 1.331(3)
C7 H7 0.9300
C8 C9 1.468(3)
C8 H8 0.9300
C9 N1 1.354(3)
C10 C11 1.370(3)
C10 C15 1.373(3)
C10 N1 1.421(3)
C11 C12 1.383(3)
C11 H11 0.9300
C12 C13 1.371(3)
C12 H12 0.9300
C13 C14 1.371(3)
C14 C15 1.372(3)
C14 H14 0.9300
C15 H15 0.9300
C16 H16A 0.9600
C16 H16B 0.9600
C16 H16C 0.9600
N1 H1N 0.8600

loop_
_geom_torsion_atom_site_label_1
_geom_torsion_atom_site_label_2
_geom_torsion_atom_site_label_3
_geom_torsion_atom_site_label_4
_geom_torsion
C6 C1 C2 C3 -0.1(4)
C7 C1 C2 C3 177.6(3)
C1 C2 C3 C4 -0.2(5)
C2 C3 C4 C5 0.0(6)
C3 C4 C5 C6 0.4(5)
C3 C4 C5 C16 179.6(3)
C2 C1 C6 C5 0.5(4)
C7 C1 C6 C5 -177.0(2)
C4 C5 C6 C1 -0.7(4)
C16 C5 C6 C1 -179.9(3)
C6 C1 C7 C8 -3.7(4)
C2 C1 C7 C8 178.8(3)
C1 C7 C8 C9 176.3(2)
C7 C8 C9 O1 -2.1(4)
C7 C8 C9 N1 178.7(2)
C15 C10 C11 C12 0.7(4)
N1 C10 C11 C12 -179.3(2)
C10 C11 C12 C13 0.4(4)
C11 C12 C13 C14 -1.0(4)
C11 C12 C13 O2 178.9(2)
C12 C13 C14 C15 0.5(4)
O2 C13 C14 C15 -179.4(2)
C13 C14 C15 C10 0.6(4)
C11 C10 C15 C14 -1.2(4)
N1 C10 C15 C14 178.8(2)
O1 C9 N1 C10 -3.6(4)
C8 C9 N1 C10 175.6(2)
C11 C10 N1 C9 -178.9(2)
C15 C10 N1 C9 1.1(4)
